data_1544454
loop_
_publ_author_name
'Nishimine, H.'
'Doi, Y.'
'Hinatsu, Y.'
'Sato, M.'

_publ_section_title
;
 Phase transition of Ln3IrO7 (Ln=Pr,Nd,Sm,Eu) and its low-temperature
 structure
;
_journal_name_full 'Journal of the Ceramic Society of Japan'
_journal_page_first 557
_journal_page_last 581
_journal_volume 115
_journal_year 2007
_chemical_formula_sum 'Ir Nd3 O7'
_chemical_name_common Nd3IrO7
_space_group_IT_number 14
_space_group_name_H-M_alt 'P 1 21/n 1'
_symmetry_space_group_name_Hall '-P 2n'
_symmetry_space_group_name_H-M 'P 1 1 21/n'
_cell_angle_alpha 90
_cell_angle_beta 90
_cell_angle_gamma 98.35000
_cell_formula_units_Z 4
_cell_length_a 6.6024(7)
_cell_length_b 12.4268(1)
_cell_length_c 7.4938(6)
_cell_volume 608.32(8)
_cod_data_source_file Nd3IrO7.cif
_cod_data_source_block Nd3IrO7
_cod_original_formula_sum 'Nd3 Ir O7'
_cod_database_code 1544454

loop_
_space_group_symop_operation_xyz
'x, y, z'
'-x, -y, -z'
'-x+1/2, -y+1/2, z+1/2'
'x+1/2, y+1/2, -z+1/2'

loop_
_atom_site_label
_atom_site_occupancy
_atom_site_fract_x
_atom_site_fract_y
_atom_site_fract_z
_atom_site_adp_type
_atom_site_B_iso_or_equiv
_atom_site_type_symbol
Nd1 1.0 0.2340(4) 0.7577(5) -0.0022(2) Biso 0.670000 Nd
Nd2 1.0 0.4318(5) 0.0141(2) 0.2521(2) Biso 0.630000 Nd
Nd3 1.0 0.7618(7) 0.7914(5) 0.2521(4) Biso 0.630000 Nd
Ir1 1.0 0.000000 0.000000 0.000000 Biso 0.210000 Ir
Ir2 1.0 0.500000 0.500000 0.000000 Biso 0.210000 Ir
O1 1.0 0.5578(4) 0.45690(10) 0.2486(4) Biso 0.550000 O
O2 1.0 0.2006(2) 0.50700(10) 0.04650(10) Biso 0.550000 O
O3 1.0 0.7131(5) 0.00430(10) 0.03440(10) Biso 0.550000 O
O4 1.0 0.5644(4) 0.66410(10) 0.01940(10) Biso 0.550000 O
O5 1.0 0.06300(10) 0.16190(10) 0.06990(10) Biso 0.550000 O
O6 1.0 0.9574(5) 0.33260(10) 0.2628(2) Biso 0.550000 O
O7 1.0 0.5611(4) 0.20400(10) 0.2819(4) Biso 0.550000 O
